data_2019345
loop_
_publ_author_name
'Casas, J. S.'
'Sanchez Gonzalez, A.'
'Sordo, J.'
'Garcia Barros, F. J.'
'Valle, G.'

_publ_section_title
;
 Dibromodiethylbis(3H-imidazole-2-thione-S)tin(IV)
;
_journal_issue 4
_journal_name_full 'Acta Crystallographica Section C Crystal Structure Communications'
_journal_page_first 633
_journal_paper_doi 10.1107/S0108270194004427
_journal_volume 51
_journal_year 1995
_chemical_formula_moiety 'C10 H18 Br2 N4 S2 Sn1'
_chemical_formula_sum 'C10 H18 Br2 N4 S2 Sn'
_chemical_formula_weight 536.90
_space_group_IT_number 2
_symmetry_cell_setting triclinic
_symmetry_space_group_name_Hall '-P 1'
_symmetry_space_group_name_H-M 'P -1'
_atom_type_scat_source 'SHELX76 (Sheldrick, 1976)'
_cell_angle_alpha 107.00(10)
_cell_angle_beta 84.40(10)
_cell_angle_gamma 96.80(10)
_cell_formula_units_Z 1
_cell_length_a 8.6410(10)
_cell_length_b 7.2360(10)
_cell_length_c 7.3370(10)
_cell_measurement_reflns_used 25
_cell_measurement_temperature 293
_cell_measurement_theta_max 13
_cell_measurement_theta_min 8
_cell_volume 434.7(3)
_diffrn_measurement_device 'Philips PW1100'
_diffrn_measurement_method \q-2\q
_diffrn_radiation_type MoK\a
_diffrn_radiation_wavelength 0.71070
_diffrn_reflns_limit_h_max 11
_diffrn_reflns_limit_h_min -11
_diffrn_reflns_limit_k_max 9
_diffrn_reflns_limit_k_min -9
_diffrn_reflns_limit_l_max 9
_diffrn_reflns_limit_l_min 0
_diffrn_reflns_number 1868
_diffrn_reflns_theta_max 56.0
_diffrn_standards_decay_% 10
_diffrn_standards_interval_count 50
_diffrn_standards_number 3
_exptl_absorpt_coefficient_mu 6.253
_exptl_absorpt_correction_type none
_exptl_crystal_colour colourless
_exptl_crystal_density_diffrn 2.05
_exptl_crystal_density_meas 2.043
_exptl_crystal_description pseudo-rhombohedral
_exptl_crystal_size_max 0.3
_exptl_crystal_size_mid 0.2
_exptl_crystal_size_min 0.2
_refine_diff_density_max '2.488 (near Sn)'
_refine_diff_density_min '-1.87 (near Sn)'
_refine_ls_extinction_method none
_refine_ls_goodness_of_fit_obs 0.584
_refine_ls_hydrogen_treatment noref
_refine_ls_number_parameters 88
_refine_ls_number_reflns 1778
_refine_ls_R_factor_obs 0.039
_refine_ls_shift/esd_max 0.187
_refine_ls_structure_factor_coef F
_refine_ls_weighting_details 'w = 1/(\s^2^F + 0.003933F^2^)'
_refine_ls_weighting_scheme calc
_refine_ls_wR_factor_obs 0.038
_reflns_number_observed 1778
_reflns_number_total 1868
_reflns_observed_criterion F>=2\s(F)
_cod_data_source_file na1084sup1.cif
_cod_data_source_block na1084a
_cod_depositor_comments
;
The following automatic conversions were performed:

'_refine_ls_weighting_scheme' value 'w = 1/(\s^2^F + 0.003933F^2^)'
was changed to 'calc'. New tag '_refine_ls_weighting_details' was
created. The value of the new tag was set to 'w = 1/(\s^2^F +
0.003933F^2^)'.

Automatic conversion script
Id: cif_fix_values 3143 2015-03-26 13:38:13Z robertas 
;
_cod_original_formula_sum 'C10 H18 Br2 N4 S2 Sn1'
_cod_database_code 2019345

loop_
_symmetry_equiv_pos_as_xyz
x,y,z
-x,-y,-z

loop_
_atom_site_label
_atom_site_fract_x
_atom_site_fract_y
_atom_site_fract_z
_atom_site_U_iso_or_equiv
Sn .0 1.0 1.0 .03100(10)
Br(1) .10684(5) .73499(8) .67179(7) .0513(2)
S(1) .30360(10) 1.1745(2) 1.0174(2) .0386(4)
N(1) .4866(4) 1.1808(6) 1.3026(6) .0410(10)
N(2) .2711(4) 1.3030(6) 1.4092(5) .0400(10)
C(1) .0434(6) .8193(9) 1.1737(8) .056(2)
C(2) .1891(8) .7227(9) 1.1380(10) .066(3)
C(3) .3532(5) 1.2195(6) 1.2475(6) .0320(10)
C(4) .3518(6) 1.3152(8) 1.5657(7) .044(2)
C(5) .4872(5) 1.2406(8) 1.4982(7) .045(2)
H(1)C1 -.05201 .70619 1.15779 ?
H(2)C1 -.04104 .90966 1.31983 ?
H(1)C2 .20552 .62784 1.20440 ?
H(2)C2 .19805 .63963 1.00164 ?
H(3)C2 .29191 .79360 1.10309 ?
H(1)C4 .31243 1.37088 1.69583 ?
H(1)C5 .58891 1.24462 1.55694 ?
H(1)N1 .57967 1.11300 1.20743 ?
H(1)N2 .15787 1.35392 1.41594 ?

loop_
_geom_angle_atom_site_label_1
_geom_angle_atom_site_label_2
_geom_angle_atom_site_label_3
_geom_angle_site_symmetry_3
_geom_angle
_geom_angle_publ_flag
S(1) Sn C(1) . 92.3(2) yes
Br(1) Sn S(1) . 86.19(8) yes
C(3) N(1) C(5) . 110.1(5) yes
Sn C(1) C(2) . 119.9(5) yes
S(1) C(3) N(2) . 128.1(4) yes
N(2) C(4) C(5) . 106.5(4) yes
Br(1) Sn C(1) . 91.6(2) yes
Sn S(1) C(3) . 107.0(2) yes
C(3) N(2) C(4) . 110.5(5) yes
N(1) C(3) N(2) . 105.6(4) yes
S(1) C(3) N(1) . 126.3(4) yes
N(1) C(5) C(4) . 107.3(5) yes
N(2) H(1) Br(1) 2_577 145 yes

loop_
_geom_bond_atom_site_label_1
_geom_bond_atom_site_label_2
_geom_bond_site_symmetry_2
_geom_bond_distance
_geom_bond_publ_flag
Sn Br(1) . 2.759(3) yes
Sn C(1) . 2.158(7) yes
N(1) C(3) . 1.343(6) yes
N(2) C(3) . 1.339(6) yes
C(1) C(2) . 1.477(9) yes
Sn S(1) . 2.771(2) yes
S(1) C(3) . 1.711(5) yes
N(1) C(5) . 1.373(6) yes
N(2) C(4) . 1.377(7) yes
C(4) C(5) . 1.336(7) yes
N(2) Br(1) 2_577 3.341(4) yes

loop_
_geom_torsion_atom_site_label_1
_geom_torsion_atom_site_label_2
_geom_torsion_atom_site_label_3
_geom_torsion_atom_site_label_4
_geom_torsion
_geom_torsion_publ_flag
Br(1) Sn C(1) C(2) 42.8(5) yes
Sn S(1) C(3) N(1) 133.4(4) yes
